data_4107720
loop_
_publ_author_name
'Ken-ichiro Kanno'
'Eri Igarashi'
'Lishan Zhou'
'Kiyohiko Nakajima'
'Tamotsu Takahashi'

_publ_section_title
;
 Selective Linear Triene Formation from Different Alkynes using Zr/Cu
 system
;
_journal_name_full 'Journal of the American Chemical Society'
_journal_page_first 5624
_journal_page_last 5625
_journal_paper_doi 10.1021/ja8000387
_journal_volume 130
_journal_year 2008
_chemical_formula_moiety 'C35 H35 Cl O6 S '
_chemical_formula_sum 'C35 H35 Cl O6 S'
_chemical_formula_weight 619.17
_space_group_IT_number 14
_symmetry_cell_setting monoclinic
_symmetry_Int_Tables_number 14
_symmetry_space_group_name_Hall '-P 2ybc'
_symmetry_space_group_name_H-M 'P 1 21/c 1'
_cell_angle_alpha 90.0000
_cell_angle_beta 92.919(14)
_cell_angle_gamma 90.0000
_cell_formula_units_Z 4
_cell_length_a 8.462(3)
_cell_length_b 20.401(5)
_cell_length_c 19.553(8)
_cell_measurement_reflns_used 21827
_cell_measurement_temperature 298.1
_cell_measurement_theta_max 27.5
_cell_measurement_theta_min 3.0
_cell_volume 3371(2)
_computing_cell_refinement PROCESS-AUTO
_computing_data_collection PROCESS-AUTO
_computing_data_reduction CrystalStructure
_computing_publication_material 'CrystalStructure 3.8'
_computing_structure_refinement CRYSTALS
_computing_structure_solution SIR2004
_diffrn_detector_area_resol_mean 10.00
_diffrn_measured_fraction_theta_full 0.996
_diffrn_measured_fraction_theta_max 0.996
_diffrn_measurement_device_type 'Rigaku RAXIS-RAPID'
_diffrn_measurement_method \w
_diffrn_radiation_type 'Mo K\a'
_diffrn_radiation_wavelength 0.71075
_diffrn_reflns_av_R_equivalents 0.037
_diffrn_reflns_limit_h_max 9
_diffrn_reflns_limit_h_min -10
_diffrn_reflns_limit_k_max 26
_diffrn_reflns_limit_k_min -26
_diffrn_reflns_limit_l_max 25
_diffrn_reflns_limit_l_min -25
_diffrn_reflns_number 31472
_diffrn_reflns_theta_full 27.48
_diffrn_reflns_theta_max 27.48
_exptl_absorpt_coefficient_mu 0.217
_exptl_absorpt_correction_T_max 0.979
_exptl_absorpt_correction_T_min 0.932
_exptl_absorpt_correction_type numerical
_exptl_absorpt_process_details
;
    Higashi, T. (1999). Program for Absorption Correction.
    Rigaku Corporation, Tokyo, Japan.
;
_exptl_crystal_colour yellow
_exptl_crystal_density_diffrn 1.220
_exptl_crystal_description prism
_exptl_crystal_F_000 1304.00
_exptl_crystal_size_max 0.40
_exptl_crystal_size_mid 0.30
_exptl_crystal_size_min 0.10
_refine_diff_density_max 0.78
_refine_diff_density_min -1.09
_refine_ls_extinction_method none
_refine_ls_goodness_of_fit_ref 0.997
_refine_ls_hydrogen_treatment mixed
_refine_ls_number_parameters 519
_refine_ls_number_reflns 19300
_refine_ls_R_factor_gt 0.0458
_refine_ls_shift/su_max 0.0024
_refine_ls_structure_factor_coef F
_refine_ls_weighting_details 'w = 1/[0.0010Fo^2^ + 1.9000\s(Fo^2^) + 0.5000]'
_refine_ls_weighting_scheme calc
_refine_ls_wR_factor_ref 0.0621
_reflns_number_gt 19157
_reflns_number_total 7688
_reflns_threshold_expression F^2^>2.0\s(F^2^)
_cod_data_source_file ja8000387-file004.cif
_cod_data_source_block '_tt71r'
_cod_original_cell_volume 3371.0(19)
_cod_original_formula_sum 'C35 H35 Cl O6 S '
_cod_database_code 4107720

loop_
_symmetry_equiv_pos_site_id
_symmetry_equiv_pos_as_xyz
1 +X,+Y,+Z
2 -X,1/2+Y,1/2-Z
3 -X,-Y,-Z
4 +X,1/2-Y,1/2+Z

loop_
_atom_site_label
_atom_site_type_symbol
_atom_site_fract_x
_atom_site_fract_y
_atom_site_fract_z
_atom_site_U_iso_or_equiv
_atom_site_adp_type
_atom_site_occupancy
_atom_site_symmetry_multiplicity
_atom_site_calc_flag
_atom_site_refinement_flags
Cl(1) Cl 0.16071(5) 0.29347(2) 0.55386(2) 0.06695(13) Uani 1.00 1 d .
S(1) S 0.04040(4) 0.08491(2) 0.71333(2) 0.04733(10) Uani 1.00 1 d .
O(1) O -0.31555(14) 0.21426(7) 0.39268(6) 0.0818(4) Uani 1.00 1 d .
O(2) O -0.05857(13) 0.19515(5) 0.38004(5) 0.0551(3) Uani 1.00 1 d .
O(3) O -0.06219(14) 0.06052(5) 0.44118(6) 0.0656(3) Uani 1.00 1 d .
O(4) O 0.16983(13) 0.10057(5) 0.48094(6) 0.0617(3) Uani 1.00 1 d .
O(5) O 0.00727(14) 0.14824(5) 0.74089(5) 0.0624(3) Uani 1.00 1 d .
O(6) O 0.18483(13) 0.05242(6) 0.73471(6) 0.0717(3) Uani 1.00 1 d .
C(1) C 0.07484(17) 0.32621(7) 0.47801(8) 0.0488(4) Uani 1.00 1 d .
C(2) C -0.08144(16) 0.33420(6) 0.47118(7) 0.0409(3) Uani 1.00 1 d .
C(3) C -0.19252(15) 0.31378(6) 0.52344(7) 0.0371(3) Uani 1.00 1 d .
C(4) C -0.22488(15) 0.24991(6) 0.53455(7) 0.0373(3) Uani 1.00 1 d .
C(5) C -0.14633(16) 0.19958(6) 0.49227(7) 0.0380(3) Uani 1.00 1 d .
C(6) C -0.05535(16) 0.15084(6) 0.51930(7) 0.0371(3) Uani 1.00 1 d .
C(7) C -0.02644(16) 0.14372(6) 0.59290(7) 0.0382(3) Uani 1.00 1 d .
C(8) C 0.03087(17) 0.09031(7) 0.62396(7) 0.0409(3) Uani 1.00 1 d .
C(9) C 0.1956(2) 0.34368(10) 0.42761(12) 0.0683(6) Uani 1.00 1 d .
C(10) C 0.2926(3) 0.28603(16) 0.40379(19) 0.1001(9) Uani 1.00 1 d .
C(11) C -0.1583(2) 0.36896(8) 0.40897(9) 0.0544(5) Uani 1.00 1 d .
C(12) C -0.1541(3) 0.44285(10) 0.41393(13) 0.0811(7) Uani 1.00 1 d .
C(13) C -0.27508(16) 0.36946(6) 0.55626(7) 0.0391(3) Uani 1.00 1 d .
C(14) C -0.1884(2) 0.41872(7) 0.58936(8) 0.0512(4) Uani 1.00 1 d .
C(15) C -0.2640(2) 0.47321(8) 0.61467(9) 0.0628(5) Uani 1.00 1 d .
C(16) C -0.4248(2) 0.47932(8) 0.60608(10) 0.0680(6) Uani 1.00 1 d .
C(17) C -0.5121(2) 0.43071(8) 0.57439(11) 0.0695(5) Uani 1.00 1 d .
C(18) C -0.43758(19) 0.37575(7) 0.54964(9) 0.0538(4) Uani 1.00 1 d .
C(19) C -0.33859(16) 0.22647(6) 0.58464(7) 0.0400(3) Uani 1.00 1 d .
C(20) C -0.3346(2) 0.24890(7) 0.65169(8) 0.0505(4) Uani 1.00 1 d .
C(21) C -0.4429(2) 0.22729(8) 0.69709(10) 0.0626(5) Uani 1.00 1 d .
C(22) C -0.5579(2) 0.18328(9) 0.67605(12) 0.0690(6) Uani 1.00 1 d .
C(23) C -0.5622(2) 0.15982(9) 0.61055(12) 0.0704(6) Uani 1.00 1 d .
C(24) C -0.45357(19) 0.18061(8) 0.56487(10) 0.0547(4) Uani 1.00 1 d .
C(25) C -0.18516(19) 0.20379(6) 0.41657(8) 0.0478(4) Uani 1.00 1 d .
C(26) C -0.0864(3) 0.19827(12) 0.30618(9) 0.0771(7) Uani 1.00 1 d .
C(27) C 0.01341(18) 0.09914(6) 0.47498(7) 0.0431(4) Uani 1.00 1 d .
C(28) C 0.2532(3) 0.05145(16) 0.44267(16) 0.0895(8) Uani 1.00 1 d .
C(29) C -0.11882(18) 0.03216(7) 0.72719(7) 0.0468(4) Uani 1.00 1 d .
C(30) C -0.2710(2) 0.05461(9) 0.71488(9) 0.0605(5) Uani 1.00 1 d .
C(31) C -0.3969(2) 0.01291(10) 0.72032(11) 0.0724(6) Uani 1.00 1 d .
C(32) C -0.3756(2) -0.05148(9) 0.73811(10) 0.0738(6) Uani 1.00 1 d .
C(33) C -0.2243(3) -0.07280(9) 0.75299(11) 0.0807(7) Uani 1.00 1 d .
C(34) C -0.0929(2) -0.03218(8) 0.74709(10) 0.0647(5) Uani 1.00 1 d .
C(35) C -0.5136(2) -0.09826(11) 0.73932(14) 0.1160(9) Uani 1.00 1 d .
H(1) H -0.0561(15) 0.1791(6) 0.6215(7) 0.041(3) Uiso 1.00 1 d .
H(2) H 0.0617(17) 0.0501(6) 0.6026(7) 0.056(4) Uiso 1.00 1 d .
H(3) H 0.275(2) 0.3771(9) 0.4495(10) 0.100(6) Uiso 1.00 1 d .
H(4) H 0.143(2) 0.3592(8) 0.3913(10) 0.084(6) Uiso 1.00 1 d .
H(5) H 0.369(3) 0.3000(11) 0.3737(14) 0.140(10) Uiso 1.00 1 d .
H(6) H 0.236(3) 0.2547(12) 0.3811(15) 0.144(11) Uiso 1.00 1 d .
H(7) H 0.359(3) 0.2657(12) 0.4436(15) 0.151(11) Uiso 1.00 1 d .
H(8) H -0.1094(19) 0.3566(6) 0.3691(9) 0.062(4) Uiso 1.00 1 d .
H(9) H -0.273(2) 0.3546(7) 0.4000(9) 0.078(5) Uiso 1.00 1 d .
H(10) H -0.209(2) 0.4639(8) 0.3696(11) 0.091(5) Uiso 1.00 1 d .
H(11) H -0.218(2) 0.4595(9) 0.4543(13) 0.113(7) Uiso 1.00 1 d .
H(12) H -0.047(4) 0.4542(13) 0.4202(18) 0.184(14) Uiso 1.00 1 d .
H(13) H -0.0760(17) 0.4155(6) 0.5923(7) 0.052(4) Uiso 1.00 1 d .
H(14) H -0.199(2) 0.5058(8) 0.6378(9) 0.080(5) Uiso 1.00 1 d .
H(15) H -0.469(2) 0.5160(8) 0.6243(9) 0.075(5) Uiso 1.00 1 d .
H(16) H -0.628(2) 0.4329(8) 0.5691(9) 0.084(5) Uiso 1.00 1 d .
H(17) H -0.4955(17) 0.3431(7) 0.5271(8) 0.061(4) Uiso 1.00 1 d .
H(18) H -0.2546(17) 0.2771(6) 0.6644(7) 0.053(4) Uiso 1.00 1 d .
H(19) H -0.433(2) 0.2427(8) 0.7420(10) 0.080(5) Uiso 1.00 1 d .
H(20) H -0.620(2) 0.1685(8) 0.7078(10) 0.081(6) Uiso 1.00 1 d .
H(21) H -0.632(2) 0.1307(10) 0.5961(12) 0.117(8) Uiso 1.00 1 d .
H(22) H -0.4552(19) 0.1627(7) 0.5204(9) 0.066(5) Uiso 1.00 1 d .
H(23) H -0.139(2) 0.2432(11) 0.2975(12) 0.132(8) Uiso 1.00 1 d .
H(24) H 0.016(3) 0.1893(12) 0.2888(15) 0.157(11) Uiso 1.00 1 d .
H(25) H -0.147(3) 0.1570(12) 0.2945(13) 0.137(9) Uiso 1.00 1 d .
H(26) H 0.212(2) 0.0516(10) 0.3976(14) 0.120(8) Uiso 1.00 1 d .
H(27) H 0.356(3) 0.0645(12) 0.4496(15) 0.152(11) Uiso 1.00 1 d .
H(28) H 0.252(4) 0.0123(17) 0.4676(19) 0.206(17) Uiso 1.00 1 d .
H(29) H -0.2885(18) 0.1011(7) 0.7014(8) 0.070(4) Uiso 1.00 1 d .
H(30) H -0.502(2) 0.0285(8) 0.7091(10) 0.089(6) Uiso 1.00 1 d .
H(31) H -0.206(2) -0.1170(9) 0.7667(10) 0.102(6) Uiso 1.00 1 d .
H(32) H 0.0153(19) -0.0462(7) 0.7574(8) 0.065(4) Uiso 1.00 1 d .
H(33) H -0.5262 -0.1201 0.6965 0.141 Uiso 1.00 1 c R
H(34) H -0.4954 -0.1297 0.7747 0.142 Uiso 1.00 1 c R
H(35) H -0.6068 -0.0741 0.7474 0.142 Uiso 1.00 1 c R

loop_
_atom_site_aniso_label
_atom_site_aniso_U_11
_atom_site_aniso_U_22
_atom_site_aniso_U_33
_atom_site_aniso_U_12
_atom_site_aniso_U_13
_atom_site_aniso_U_23
Cl(1) 0.0478(2) 0.0743(2) 0.0772(3) -0.00522(19) -0.0113(2) 0.0216(2)
S(1) 0.0528(2) 0.0557(2) 0.03364(19) -0.00362(17) 0.00309(16) 0.00694(16)
O(1) 0.0664(8) 0.1267(10) 0.0505(7) 0.0283(7) -0.0158(6) -0.0155(7)
O(2) 0.0674(7) 0.0647(6) 0.0337(5) 0.0053(5) 0.0080(5) 0.0005(4)
O(3) 0.0761(7) 0.0525(5) 0.0677(8) 0.0017(5) -0.0017(6) -0.0233(5)
O(4) 0.0529(6) 0.0788(7) 0.0543(7) 0.0080(5) 0.0102(5) -0.0214(5)
O(5) 0.0892(8) 0.0594(6) 0.0394(6) -0.0142(5) 0.0094(5) -0.0097(4)
O(6) 0.0540(6) 0.0964(8) 0.0635(8) 0.0044(5) -0.0074(5) 0.0296(6)
C(1) 0.0465(8) 0.0482(7) 0.0521(9) -0.0019(6) 0.0068(7) 0.0074(6)
C(2) 0.0437(7) 0.0383(6) 0.0411(8) 0.0015(5) 0.0060(6) 0.0005(5)
C(3) 0.0372(7) 0.0395(6) 0.0345(7) -0.0004(5) 0.0000(5) -0.0006(5)
C(4) 0.0383(6) 0.0412(6) 0.0322(7) 0.0003(5) 0.0003(5) -0.0023(5)
C(5) 0.0428(7) 0.0382(6) 0.0331(7) -0.0039(5) 0.0028(6) -0.0012(5)
C(6) 0.0437(7) 0.0347(6) 0.0332(7) -0.0030(5) 0.0042(5) -0.0025(5)
C(7) 0.0431(7) 0.0373(6) 0.0347(7) -0.0007(5) 0.0066(6) -0.0023(5)
C(8) 0.0486(7) 0.0411(7) 0.0336(7) 0.0020(6) 0.0081(6) 0.0002(6)
C(9) 0.0503(10) 0.0828(12) 0.0733(14) 0.0019(9) 0.0161(9) 0.0143(10)
C(10) 0.0693(14) 0.122(2) 0.112(2) 0.0016(15) 0.0337(16) -0.0214(18)
C(11) 0.0552(10) 0.0673(10) 0.0412(9) 0.0074(8) 0.0072(8) 0.0104(7)
C(12) 0.1059(18) 0.0715(12) 0.0676(14) 0.0268(12) 0.0217(13) 0.0260(10)
C(13) 0.0455(7) 0.0361(6) 0.0361(7) -0.0014(5) 0.0056(6) 0.0008(5)
C(14) 0.0544(9) 0.0487(8) 0.0507(9) -0.0071(7) 0.0040(7) -0.0050(6)
C(15) 0.0867(13) 0.0481(8) 0.0544(10) -0.0088(9) 0.0094(9) -0.0139(7)
C(16) 0.0868(14) 0.0494(9) 0.0697(12) 0.0154(9) 0.0226(10) -0.0098(8)
C(17) 0.0610(11) 0.0623(10) 0.0856(14) 0.0148(8) 0.0086(10) -0.0098(9)
C(18) 0.0493(9) 0.0479(8) 0.0641(11) 0.0031(7) 0.0006(8) -0.0095(7)
C(19) 0.0408(7) 0.0388(6) 0.0408(8) 0.0016(5) 0.0055(6) 0.0025(5)
C(20) 0.0603(9) 0.0445(7) 0.0475(9) -0.0070(7) 0.0121(7) -0.0018(6)
C(21) 0.0793(12) 0.0587(9) 0.0519(11) 0.0002(8) 0.0238(9) -0.0011(8)
C(22) 0.0595(11) 0.0708(11) 0.0795(15) -0.0007(9) 0.0313(10) 0.0130(10)
C(23) 0.0520(10) 0.0730(11) 0.0867(16) -0.0188(9) 0.0093(10) 0.0050(10)
C(24) 0.0488(9) 0.0613(9) 0.0539(11) -0.0097(7) 0.0026(8) -0.0010(8)
C(25) 0.0585(9) 0.0451(7) 0.0395(8) 0.0049(6) -0.0003(7) -0.0033(6)
C(26) 0.1105(17) 0.0888(14) 0.0327(9) 0.0118(14) 0.0090(10) -0.0020(9)
C(27) 0.0565(9) 0.0412(7) 0.0317(7) 0.0038(6) 0.0043(6) 0.0024(5)
C(28) 0.0741(15) 0.1169(19) 0.0790(18) 0.0291(14) 0.0195(13) -0.0365(15)
C(29) 0.0574(9) 0.0493(7) 0.0348(8) -0.0017(6) 0.0125(6) 0.0034(6)
C(30) 0.0577(10) 0.0598(9) 0.0655(11) -0.0006(8) 0.0169(8) 0.0064(8)
C(31) 0.0628(11) 0.0779(12) 0.0785(14) -0.0103(10) 0.0222(10) -0.0031(10)
C(32) 0.0838(13) 0.0740(11) 0.0666(12) -0.0229(10) 0.0335(10) -0.0148(9)
C(33) 0.1212(19) 0.0470(9) 0.0768(14) -0.0099(11) 0.0316(12) 0.0025(8)
C(34) 0.0801(13) 0.0543(9) 0.0609(11) 0.0029(9) 0.0142(9) 0.0073(8)
C(35) 0.127(2) 0.1071(16) 0.119(2) -0.0582(15) 0.0529(16) -0.0298(14)

loop_
_atom_type_symbol
_atom_type_description
_atom_type_scat_dispersion_real
_atom_type_scat_dispersion_imag
_atom_type_scat_source
C C 0.003 0.002
;
International Tables for Crystallography
(1992, Vol. C, Tables 4.2.6.8 and 6.1.1.4)
;
H H 0.000 0.000
;
International Tables for Crystallography
(1992, Vol. C, Table 6.1.1.4)
;
Cl Cl 0.148 0.159
;
International Tables for Crystallography
(1992, Vol. C, Tables 4.2.6.8 and 6.1.1.4)
;
O O 0.011 0.006
;
International Tables for Crystallography
(1992, Vol. C, Tables 4.2.6.8 and 6.1.1.4)
;
S S 0.125 0.123
;
International Tables for Crystallography
(1992, Vol. C, Tables 4.2.6.8 and 6.1.1.4)
;

loop_
_geom_angle_atom_site_label_1
_geom_angle_atom_site_label_2
_geom_angle_atom_site_label_3
_geom_angle
_geom_angle_publ_flag
O(5) S(1) O(6) 119.16(6) yes
O(5) S(1) C(8) 108.60(6) yes
O(5) S(1) C(29) 109.16(6) yes
O(6) S(1) C(8) 108.41(7) yes
O(6) S(1) C(29) 108.72(7) yes
C(8) S(1) C(29) 101.31(6) yes
C(25) O(2) C(26) 115.74(15) yes
C(27) O(4) C(28) 116.65(14) yes
Cl(1) C(1) C(2) 119.91(11) yes
Cl(1) C(1) C(9) 112.36(11) yes
C(2) C(1) C(9) 127.71(14) yes
C(1) C(2) C(3) 123.87(12) yes
C(1) C(2) C(11) 121.17(13) yes
C(3) C(2) C(11) 114.90(12) yes
C(2) C(3) C(4) 121.49(11) yes
C(2) C(3) C(13) 114.12(10) yes
C(4) C(3) C(13) 124.10(12) yes
C(3) C(4) C(5) 118.29(12) yes
C(3) C(4) C(19) 124.01(11) yes
C(5) C(4) C(19) 117.66(10) yes
C(4) C(5) C(6) 123.40(12) yes
C(4) C(5) C(25) 115.12(11) yes
C(6) C(5) C(25) 121.34(12) yes
C(5) C(6) C(7) 121.68(12) yes
C(5) C(6) C(27) 121.47(12) yes
C(7) C(6) C(27) 116.77(11) yes
C(6) C(7) C(8) 125.02(12) yes
S(1) C(8) C(7) 120.41(11) yes
C(1) C(9) C(10) 114.46(19) yes
C(2) C(11) C(12) 113.91(15) yes
C(3) C(13) C(14) 120.26(12) yes
C(3) C(13) C(18) 121.02(11) yes
C(14) C(13) C(18) 118.52(13) yes
C(13) C(14) C(15) 120.37(15) yes
C(14) C(15) C(16) 120.23(16) yes
C(15) C(16) C(17) 120.07(16) yes
C(16) C(17) C(18) 120.02(17) yes
C(13) C(18) C(17) 120.76(14) yes
C(4) C(19) C(20) 122.08(12) yes
C(4) C(19) C(24) 120.04(13) yes
C(20) C(19) C(24) 117.88(14) yes
C(19) C(20) C(21) 121.17(14) yes
C(20) C(21) C(22) 120.02(18) yes
C(21) C(22) C(23) 119.66(19) yes
C(22) C(23) C(24) 120.82(17) yes
C(19) C(24) C(23) 120.42(17) yes
O(1) C(25) O(2) 124.53(14) yes
O(1) C(25) C(5) 123.13(14) yes
O(2) C(25) C(5) 112.34(12) yes
O(3) C(27) O(4) 124.68(13) yes
O(3) C(27) C(6) 124.83(13) yes
O(4) C(27) C(6) 110.43(11) yes
S(1) C(29) C(30) 119.16(11) yes
S(1) C(29) C(34) 120.85(13) yes
C(30) C(29) C(34) 119.91(15) yes
C(29) C(30) C(31) 120.23(16) yes
C(30) C(31) C(32) 121.49(19) yes
C(31) C(32) C(33) 117.93(18) yes
C(31) C(32) C(35) 121.28(19) yes
C(33) C(32) C(35) 120.76(17) yes
C(32) C(33) C(34) 122.27(17) yes
C(29) C(34) C(33) 118.07(17) yes
C(6) C(7) H(1) 117.9(7) no
C(8) C(7) H(1) 117.0(7) no
S(1) C(8) H(2) 112.4(9) no
C(7) C(8) H(2) 127.0(9) no
C(1) C(9) H(3) 109.7(11) no
C(1) C(9) H(4) 106.3(13) no
C(10) C(9) H(3) 106.6(11) no
C(10) C(9) H(4) 107.0(12) no
H(3) C(9) H(4) 112.9(16) no
C(9) C(10) H(5) 110.9(15) no
C(9) C(10) H(6) 114.8(17) no
C(9) C(10) H(7) 111.3(16) no
H(5) C(10) H(6) 106(2) no
H(5) C(10) H(7) 103(2) no
H(6) C(10) H(7) 110(2) no
C(2) C(11) H(8) 110.5(9) no
C(2) C(11) H(9) 111.5(9) no
C(12) C(11) H(8) 108.3(9) no
C(12) C(11) H(9) 108.4(8) no
H(8) C(11) H(9) 103.7(14) no
C(11) C(12) H(10) 110.3(9) no
C(11) C(12) H(11) 111.4(11) no
C(11) C(12) H(12) 105.9(17) no
H(10) C(12) H(11) 105.5(16) no
H(10) C(12) H(12) 113(2) no
H(11) C(12) H(12) 111(2) no
C(13) C(14) H(13) 118.9(8) no
C(15) C(14) H(13) 120.7(8) no
C(14) C(15) H(14) 117.3(10) no
C(16) C(15) H(14) 122.5(10) no
C(15) C(16) H(15) 116.9(10) no
C(17) C(16) H(15) 123.0(11) no
C(16) C(17) H(16) 121.9(10) no
C(18) C(17) H(16) 118.0(9) no
C(13) C(18) H(17) 118.6(9) no
C(17) C(18) H(17) 120.6(9) no
C(19) C(20) H(18) 116.5(9) no
C(21) C(20) H(18) 122.3(9) no
C(20) C(21) H(19) 117.8(11) no
C(22) C(21) H(19) 122.1(11) no
C(21) C(22) H(20) 116.6(12) no
C(23) C(22) H(20) 123.4(12) no
C(22) C(23) H(21) 121.8(16) no
C(24) C(23) H(21) 117.4(16) no
C(19) C(24) H(22) 119.6(9) no
C(23) C(24) H(22) 119.9(9) no
O(2) C(26) H(23) 104.5(13) no
O(2) C(26) H(24) 103.8(17) no
O(2) C(26) H(25) 104.2(14) no
H(23) C(26) H(24) 120(2) no
H(23) C(26) H(25) 119.9(19) no
H(24) C(26) H(25) 102(2) no
O(4) C(28) H(26) 108.5(14) no
O(4) C(28) H(27) 101.8(17) no
O(4) C(28) H(28) 108(2) no
H(26) C(28) H(27) 117(2) no
H(26) C(28) H(28) 119(2) no
H(27) C(28) H(28) 102(2) no
C(29) C(30) H(29) 119.4(9) no
C(31) C(30) H(29) 120.4(9) no
C(30) C(31) H(30) 119.5(10) no
C(32) C(31) H(30) 119.0(10) no
C(32) C(33) H(31) 119.8(12) no
C(34) C(33) H(31) 117.9(12) no
C(29) C(34) H(32) 118.2(9) no
C(33) C(34) H(32) 123.7(9) no
C(32) C(35) H(33) 109.5 no
C(32) C(35) H(34) 110.0 no
C(32) C(35) H(35) 108.9 no
H(33) C(35) H(34) 109.5 no
H(33) C(35) H(35) 109.5 no
H(34) C(35) H(35) 109.5 no

loop_
_geom_bond_atom_site_label_1
_geom_bond_atom_site_label_2
_geom_bond_distance
_geom_bond_publ_flag
Cl(1) C(1) 1.7504(15) yes
S(1) O(5) 1.4330(11) yes
S(1) O(6) 1.4338(11) yes
S(1) C(8) 1.7487(14) yes
S(1) C(29) 1.7561(15) yes
O(1) C(25) 1.1953(19) yes
O(2) C(25) 1.3291(19) yes
O(2) C(26) 1.453(2) yes
O(3) C(27) 1.1932(17) yes
O(4) C(27) 1.3231(18) yes
O(4) C(28) 1.454(3) yes
C(1) C(2) 1.3323(19) yes
C(1) C(9) 1.498(2) yes
C(2) C(3) 1.4829(19) yes
C(2) C(11) 1.525(2) yes
C(3) C(4) 1.3513(17) yes
C(3) C(13) 1.4953(18) yes
C(4) C(5) 1.4951(18) yes
C(4) C(19) 1.4865(19) yes
C(5) C(6) 1.3488(17) yes
C(5) C(25) 1.502(2) yes
C(6) C(7) 1.4547(19) yes
C(6) C(27) 1.5011(18) yes
C(7) C(8) 1.3271(18) yes
C(9) C(10) 1.520(3) yes
C(11) C(12) 1.511(2) yes
C(13) C(14) 1.3850(19) yes
C(13) C(18) 1.381(2) yes
C(14) C(15) 1.386(2) yes
C(15) C(16) 1.368(2) yes
C(16) C(17) 1.366(2) yes
C(17) C(18) 1.386(2) yes
C(19) C(20) 1.387(2) yes
C(19) C(24) 1.390(2) yes
C(20) C(21) 1.380(2) yes
C(21) C(22) 1.372(2) yes
C(22) C(23) 1.366(3) yes
C(23) C(24) 1.380(2) yes
C(29) C(30) 1.376(2) yes
C(29) C(34) 1.383(2) yes
C(30) C(31) 1.372(2) yes
C(31) C(32) 1.368(2) yes
C(32) C(33) 1.369(3) yes
C(32) C(35) 1.509(3) yes
C(33) C(34) 1.397(3) yes
C(7) H(1) 0.955(13) no
C(8) H(2) 0.964(14) no
C(9) H(3) 1.04(2) no
C(9) H(4) 0.877(19) no
C(10) H(5) 0.94(2) no
C(10) H(6) 0.90(2) no
C(10) H(7) 1.02(2) no
C(11) H(8) 0.936(17) no
C(11) H(9) 1.022(18) no
C(12) H(10) 1.05(2) no
C(12) H(11) 1.04(2) no
C(12) H(12) 0.94(3) no
C(14) H(13) 0.952(15) no
C(15) H(14) 0.962(17) no
C(16) H(15) 0.917(17) no
C(17) H(16) 0.982(19) no
C(18) H(17) 0.926(14) no
C(20) H(18) 0.913(14) no
C(21) H(19) 0.932(19) no
C(22) H(20) 0.886(19) no
C(23) H(21) 0.87(2) no
C(24) H(22) 0.942(17) no
C(26) H(23) 1.03(2) no
C(26) H(24) 0.97(3) no
C(26) H(25) 1.00(2) no
C(28) H(26) 0.93(2) no
C(28) H(27) 0.91(3) no
C(28) H(28) 0.94(3) no
C(30) H(29) 0.993(15) no
C(31) H(30) 0.961(19) no
C(33) H(31) 0.952(19) no
C(34) H(32) 0.970(16) no
C(35) H(33) 0.950 no
C(35) H(34) 0.950 no
C(35) H(35) 0.950 no

loop_
_geom_contact_atom_site_label_1
_geom_contact_atom_site_label_2
_geom_contact_distance
_geom_contact_site_symmetry_2
Cl(1) C(2) 2.6767(13) .
Cl(1) C(3) 3.0460(13) .
Cl(1) C(4) 3.3841(13) .
Cl(1) C(5) 3.3986(13) .
Cl(1) C(6) 3.4842(13) .
Cl(1) C(7) 3.5421(13) .
Cl(1) C(9) 2.703(2) .
Cl(1) C(10) 3.196(3) .
S(1) C(7) 2.6774(13) .
S(1) C(30) 2.7078(17) .
S(1) C(34) 2.7367(18) .
O(1) O(2) 2.2352(16) .
O(1) C(2) 3.4580(18) .
O(1) C(3) 3.3870(18) .
O(1) C(4) 2.9319(17) .
O(1) C(5) 2.3765(17) .
O(1) C(6) 3.4779(17) .
O(1) C(11) 3.434(2) .
O(1) C(26) 2.657(2) .
O(2) O(1) 2.2352(16) .
O(2) O(3) 2.9962(14) .
O(2) O(4) 3.3109(14) .
O(2) C(1) 3.4456(17) .
O(2) C(2) 3.3609(16) .
O(2) C(4) 3.5761(17) .
O(2) C(5) 2.3540(17) .
O(2) C(6) 2.8679(16) .
O(2) C(10) 3.513(3) .
O(2) C(27) 2.7456(16) .
O(3) O(2) 2.9962(14) .
O(3) O(3) 3.4999(15) 3_556
O(3) O(4) 2.2296(15) .
O(3) C(5) 3.1025(16) .
O(3) C(6) 2.3922(16) .
O(3) C(7) 3.4179(17) .
O(3) C(8) 3.3459(17) 3_556
O(3) C(25) 3.1315(16) .
O(3) C(28) 2.674(3) .
O(4) O(2) 3.3109(14) .
O(4) O(3) 2.2296(15) .
O(4) C(5) 3.3684(16) .
O(4) C(6) 2.3217(17) .
O(4) C(7) 2.9489(18) .
O(4) C(8) 3.0954(18) .
O(4) C(23) 3.527(2) 1_655
O(5) O(6) 2.4722(16) .
O(5) C(7) 2.8946(16) .
O(5) C(8) 2.5904(17) .
O(5) C(26) 3.488(2) 4_555
O(5) C(29) 2.6056(17) .
O(5) C(30) 3.054(2) .
O(6) O(5) 2.4722(16) .
O(6) C(8) 2.5878(17) .
O(6) C(15) 3.396(2) 2_546
O(6) C(29) 2.5992(18) .
O(6) C(34) 2.935(2) .
C(1) O(2) 3.4456(17) .
C(1) C(3) 2.4852(19) .
C(1) C(4) 3.2191(19) .
C(1) C(5) 3.2105(19) .
C(1) C(10) 2.539(3) .
C(1) C(11) 2.490(2) .
C(1) C(12) 3.277(2) .
C(1) C(13) 3.514(2) .
C(1) C(25) 3.500(2) .
C(2) Cl(1) 2.6767(13) .
C(2) O(1) 3.4580(18) .
C(2) O(2) 3.3609(16) .
C(2) C(4) 2.4736(18) .
C(2) C(5) 2.8350(17) .
C(2) C(9) 2.542(2) .
C(2) C(12) 2.544(2) .
C(2) C(13) 2.4995(19) .
C(2) C(14) 3.057(2) .
C(2) C(18) 3.553(2) .
C(2) C(25) 2.9821(17) .
C(3) Cl(1) 3.0460(13) .
C(3) O(1) 3.3870(18) .
C(3) C(1) 2.4852(19) .
C(3) C(5) 2.4446(17) .
C(3) C(6) 3.5232(17) .
C(3) C(11) 2.535(2) .
C(3) C(12) 3.420(2) .
C(3) C(14) 2.4983(19) .
C(3) C(18) 2.504(2) .
C(3) C(19) 2.5066(18) .
C(3) C(20) 3.129(2) .
C(3) C(25) 3.0690(19) .
C(4) Cl(1) 3.3841(13) .
C(4) O(1) 2.9319(17) .
C(4) O(2) 3.5761(17) .
C(4) C(1) 3.2191(19) .
C(4) C(2) 2.4736(18) .
C(4) C(6) 2.5050(17) .
C(4) C(7) 2.9358(17) .
C(4) C(11) 3.519(2) .
C(4) C(13) 2.5154(17) .
C(4) C(18) 3.1577(19) .
C(4) C(20) 2.515(2) .
C(4) C(24) 2.492(2) .
C(4) C(25) 2.530(2) .
C(5) Cl(1) 3.3986(13) .
C(5) O(1) 2.3765(17) .
C(5) O(2) 2.3540(17) .
C(5) O(3) 3.1025(16) .
C(5) O(4) 3.3684(16) .
C(5) C(1) 3.2105(19) .
C(5) C(2) 2.8350(17) .
C(5) C(3) 2.4446(17) .
C(5) C(7) 2.4487(18) .
C(5) C(19) 2.5512(19) .
C(5) C(24) 3.050(2) .
C(5) C(27) 2.4873(18) .
C(6) Cl(1) 3.4842(13) .
C(6) O(1) 3.4779(17) .
C(6) O(2) 2.8679(16) .
C(6) O(3) 2.3922(16) .
C(6) O(4) 2.3217(17) .
C(6) C(3) 3.5232(17) .
C(6) C(4) 2.5050(17) .
C(6) C(8) 2.4684(19) .
C(6) C(19) 3.1731(19) .
C(6) C(24) 3.581(2) .
C(6) C(25) 2.4867(19) .
C(7) Cl(1) 3.5421(13) .
C(7) S(1) 2.6774(13) .
C(7) O(3) 3.4179(17) .
C(7) O(4) 2.9489(18) .
C(7) O(5) 2.8946(16) .
C(7) C(4) 2.9358(17) .
C(7) C(5) 2.4487(18) .
C(7) C(19) 3.1319(18) .
C(7) C(27) 2.5172(19) .
C(7) C(29) 3.5909(19) .
C(8) O(3) 3.3459(17) 3_556
C(8) O(4) 3.0954(18) .
C(8) O(5) 2.5904(17) .
C(8) O(6) 2.5878(17) .
C(8) C(6) 2.4684(19) .
C(8) C(27) 2.9148(19) .
C(8) C(29) 2.710(2) .
C(8) C(30) 3.267(2) .
C(9) Cl(1) 2.703(2) .
C(9) C(2) 2.542(2) .
C(9) C(11) 3.042(2) .
C(9) C(12) 3.584(3) .
C(10) Cl(1) 3.196(3) .
C(10) O(2) 3.513(3) .
C(10) C(1) 2.539(3) .
C(11) O(1) 3.434(2) .
C(11) C(1) 2.490(2) .
C(11) C(3) 2.535(2) .
C(11) C(4) 3.519(2) .
C(11) C(9) 3.042(2) .
C(11) C(13) 3.092(2) .
C(11) C(25) 3.381(2) .
C(12) C(1) 3.277(2) .
C(12) C(2) 2.544(2) .
C(12) C(3) 3.420(2) .
C(12) C(9) 3.584(3) .
C(12) C(13) 3.365(2) .
C(12) C(14) 3.492(3) .
C(13) C(1) 3.514(2) .
C(13) C(2) 2.4995(19) .
C(13) C(4) 2.5154(17) .
C(13) C(11) 3.092(2) .
C(13) C(12) 3.365(2) .
C(13) C(15) 2.405(2) .
C(13) C(16) 2.776(2) .
C(13) C(17) 2.405(2) .
C(13) C(19) 3.0227(17) .
C(13) C(20) 3.1433(19) .
C(14) C(2) 3.057(2) .
C(14) C(3) 2.4983(19) .
C(14) C(12) 3.492(3) .
C(14) C(16) 2.388(2) .
C(14) C(17) 2.751(2) .
C(14) C(18) 2.377(2) .
C(15) O(6) 3.396(2) 2_556
C(15) C(13) 2.405(2) .
C(15) C(17) 2.369(2) .
C(15) C(18) 2.745(2) .
C(16) C(13) 2.776(2) .
C(16) C(14) 2.388(2) .
C(16) C(18) 2.384(2) .
C(16) C(35) 3.475(3) 2_456
C(17) C(13) 2.405(2) .
C(17) C(14) 2.751(2) .
C(17) C(15) 2.369(2) .
C(18) C(2) 3.553(2) .
C(18) C(3) 2.504(2) .
C(18) C(4) 3.1577(19) .
C(18) C(14) 2.377(2) .
C(18) C(15) 2.745(2) .
C(18) C(16) 2.384(2) .
C(18) C(19) 3.2228(19) .
C(18) C(20) 3.356(2) .
C(19) C(3) 2.5066(18) .
C(19) C(5) 2.5512(19) .
C(19) C(6) 3.1731(19) .
C(19) C(7) 3.1319(18) .
C(19) C(13) 3.0227(17) .
C(19) C(18) 3.2228(19) .
C(19) C(21) 2.411(2) .
C(19) C(22) 2.784(2) .
C(19) C(23) 2.405(2) .
C(20) C(3) 3.129(2) .
C(20) C(4) 2.515(2) .
C(20) C(13) 3.1433(19) .
C(20) C(18) 3.356(2) .
C(20) C(22) 2.383(2) .
C(20) C(23) 2.738(2) .
C(20) C(24) 2.379(2) .
C(21) C(19) 2.411(2) .
C(21) C(23) 2.367(2) .
C(21) C(24) 2.752(2) .
C(22) C(19) 2.784(2) .
C(22) C(20) 2.383(2) .
C(22) C(24) 2.388(3) .
C(23) O(4) 3.527(2) 1_455
C(23) C(19) 2.405(2) .
C(23) C(20) 2.738(2) .
C(23) C(21) 2.367(2) .
C(24) C(4) 2.492(2) .
C(24) C(5) 3.050(2) .
C(24) C(6) 3.581(2) .
C(24) C(20) 2.379(2) .
C(24) C(21) 2.752(2) .
C(24) C(22) 2.388(3) .
C(25) O(3) 3.1315(16) .
C(25) C(1) 3.500(2) .
C(25) C(2) 2.9821(17) .
C(25) C(3) 3.0690(19) .
C(25) C(4) 2.530(2) .
C(25) C(6) 2.4867(19) .
C(25) C(11) 3.381(2) .
C(25) C(26) 2.357(2) .
C(25) C(27) 2.9138(19) .
C(26) O(1) 2.657(2) .
C(26) O(5) 3.488(2) 4_554
C(26) C(25) 2.357(2) .
C(27) O(2) 2.7456(16) .
C(27) C(5) 2.4873(18) .
C(27) C(7) 2.5172(19) .
C(27) C(8) 2.9148(19) .
C(27) C(25) 2.9138(19) .
C(27) C(28) 2.365(3) .
C(28) O(3) 2.674(3) .
C(28) C(27) 2.365(3) .
C(29) O(5) 2.6056(17) .
C(29) O(6) 2.5992(18) .
C(29) C(7) 3.5909(19) .
C(29) C(8) 2.710(2) .
C(29) C(31) 2.382(2) .
C(29) C(32) 2.779(2) .
C(29) C(33) 2.384(2) .
C(30) S(1) 2.7078(17) .
C(30) O(5) 3.054(2) .
C(30) C(8) 3.267(2) .
C(30) C(32) 2.391(2) .
C(30) C(33) 2.727(2) .
C(30) C(34) 2.389(2) .
C(31) C(29) 2.382(2) .
C(31) C(33) 2.346(2) .
C(31) C(34) 2.757(2) .
C(31) C(35) 2.509(3) .
C(32) C(29) 2.779(2) .
C(32) C(30) 2.391(2) .
C(32) C(34) 2.422(2) .
C(33) C(29) 2.384(2) .
C(33) C(30) 2.727(2) .
C(33) C(31) 2.346(2) .
C(33) C(35) 2.503(3) .
C(34) S(1) 2.7367(18) .
C(34) O(6) 2.935(2) .
C(34) C(30) 2.389(2) .
C(34) C(31) 2.757(2) .
C(34) C(32) 2.422(2) .
C(35) C(16) 3.475(3) 2_446
C(35) C(31) 2.509(3) .
C(35) C(33) 2.503(3) .
Cl(1) H(1) 3.287(12) .
Cl(1) H(3) 2.87(2) .
Cl(1) H(4) 3.45(2) .
Cl(1) H(6) 3.56(2) .
Cl(1) H(7) 2.85(3) .
Cl(1) H(13) 3.307(14) .
Cl(1) H(16) 3.364(17) 1_655
Cl(1) H(17) 3.149(15) 1_655
S(1) H(1) 2.727(12) .
S(1) H(2) 2.296(15) .
S(1) H(8) 3.564(17) 4_555
S(1) H(14) 3.532(17) 2_546
S(1) H(20) 3.349(18) 1_655
S(1) H(29) 2.801(15) .
S(1) H(32) 2.821(14) .
O(1) H(5) 3.20(2) 1_455
O(1) H(7) 3.16(2) 1_455
O(1) H(8) 3.430(14) .
O(1) H(9) 2.889(15) .
O(1) H(19) 3.184(19) 4_554
O(1) H(22) 3.007(17) .
O(1) H(23) 2.52(2) .
O(1) H(24) 3.58(3) .
O(1) H(25) 2.72(2) .
O(1) H(33) 2.878 3_456
O(2) H(6) 2.77(2) .
O(2) H(8) 3.327(14) .
O(2) H(23) 1.98(2) .
O(2) H(24) 1.93(3) .
O(2) H(25) 1.96(2) .
O(3) H(2) 3.281(15) .
O(3) H(2) 2.413(13) 3_556
O(3) H(25) 3.52(2) .
O(3) H(26) 2.52(2) .
O(3) H(27) 3.53(3) .
O(3) H(28) 2.86(3) .
O(3) H(28) 2.87(3) 3_556
O(4) H(2) 2.788(15) .
O(4) H(21) 2.81(2) 1_655
O(4) H(22) 3.467(15) 1_655
O(4) H(26) 1.96(2) .
O(4) H(27) 1.87(3) .
O(4) H(28) 1.95(3) .
O(5) H(1) 2.451(13) .
O(5) H(2) 3.416(14) .
O(5) H(4) 3.11(2) 4_555
O(5) H(8) 2.742(18) 4_555
O(5) H(20) 3.279(19) 1_655
O(5) H(23) 2.79(2) 4_555
O(5) H(24) 3.44(2) 4_555
O(5) H(29) 2.755(15) .
O(6) H(2) 2.737(15) .
O(6) H(4) 3.59(2) 4_555
O(6) H(14) 2.664(18) 2_546
O(6) H(20) 2.951(18) 1_655
O(6) H(21) 3.57(2) 1_655
O(6) H(30) 2.76(2) 1_655
O(6) H(32) 2.523(15) .
O(6) H(35) 3.129 1_655
C(1) H(3) 2.09(2) .
C(1) H(4) 1.94(2) .
C(1) H(5) 3.34(2) .
C(1) H(6) 2.80(2) .
C(1) H(7) 2.81(2) .
C(1) H(8) 2.648(17) .
C(1) H(9) 3.298(18) .
C(1) H(12) 3.01(2) .
C(1) H(13) 3.200(14) .
C(2) H(3) 3.19(2) .
C(2) H(4) 2.57(2) .
C(2) H(8) 2.050(17) .
C(2) H(9) 2.124(17) .
C(2) H(10) 3.449(18) .
C(2) H(11) 2.82(2) .
C(2) H(12) 2.66(2) .
C(2) H(13) 2.891(14) .
C(3) H(1) 3.511(12) .
C(3) H(8) 3.253(18) .
C(3) H(9) 2.610(17) .
C(3) H(11) 3.27(2) .
C(3) H(13) 2.638(13) .
C(3) H(17) 2.638(15) .
C(3) H(18) 2.929(15) .
C(4) H(1) 2.601(12) .
C(4) H(9) 3.397(16) .
C(4) H(17) 2.975(14) .
C(4) H(18) 2.622(15) .
C(4) H(22) 2.642(15) .
C(5) H(1) 2.635(13) .
C(5) H(22) 2.801(16) .
C(6) H(1) 2.080(13) .
C(6) H(2) 2.774(14) .
C(6) H(22) 3.393(16) .
C(7) H(2) 2.056(13) .
C(7) H(21) 3.35(2) 1_655
C(7) H(29) 3.265(16) .
C(8) H(1) 1.956(12) .
C(8) H(21) 3.05(2) 1_655
C(8) H(26) 3.56(2) 3_556
C(8) H(28) 3.59(3) 3_556
C(8) H(29) 3.172(16) .
C(9) H(5) 2.05(2) .
C(9) H(6) 2.07(2) .
C(9) H(7) 2.12(2) .
C(9) H(8) 2.782(16) .
C(9) H(12) 3.05(3) .
C(9) H(14) 3.327(17) 3_566
C(9) H(16) 3.574(18) 1_655
C(9) H(17) 3.177(15) 1_655
C(10) H(3) 2.071(19) .
C(10) H(4) 1.965(18) .
C(10) H(17) 3.153(15) 1_655
C(11) H(4) 2.596(19) .
C(11) H(10) 2.120(17) .
C(11) H(11) 2.12(2) .
C(11) H(12) 1.98(2) .
C(11) H(23) 3.38(2) .
C(12) H(4) 3.088(19) .
C(12) H(8) 2.011(15) .
C(12) H(9) 2.074(16) .
C(12) H(13) 3.561(15) .
C(12) H(13) 3.490(13) 3_566
C(12) H(14) 3.369(18) 3_566
C(12) H(15) 3.342(17) 3_466
C(12) H(16) 3.162(17) 3_466
C(13) H(9) 3.070(17) .
C(13) H(11) 2.77(2) .
C(13) H(13) 2.024(14) .
C(13) H(14) 3.255(17) .
C(13) H(16) 3.276(19) .
C(13) H(17) 1.997(14) .
C(13) H(18) 2.831(14) .
C(14) H(11) 2.77(2) .
C(14) H(12) 3.28(3) 3_566
C(14) H(14) 2.018(17) .
C(14) H(15) 3.197(17) .
C(14) H(17) 3.208(14) .
C(14) H(18) 3.302(14) .
C(14) H(32) 3.346(16) 2_556
C(15) H(3) 3.301(19) 3_566
C(15) H(4) 3.573(17) 3_566
C(15) H(11) 3.19(2) .
C(15) H(12) 3.12(3) 3_566
C(15) H(13) 2.044(14) .
C(15) H(15) 1.962(17) .
C(15) H(16) 3.268(19) .
C(15) H(32) 3.211(16) 2_556
C(15) H(35) 3.114 2_456
C(16) H(3) 3.390(19) 3_566
C(16) H(10) 3.366(19) 3_466
C(16) H(11) 3.54(2) .
C(16) H(11) 3.42(2) 3_466
C(16) H(13) 3.249(15) .
C(16) H(14) 2.053(17) .
C(16) H(16) 2.061(18) .
C(16) H(17) 3.221(14) .
C(16) H(34) 3.315 2_456
C(16) H(35) 3.064 2_456
C(17) H(3) 3.15(2) 1_455
C(17) H(10) 3.415(19) 3_466
C(17) H(11) 3.56(2) .
C(17) H(11) 3.23(2) 3_466
C(17) H(14) 3.253(17) .
C(17) H(15) 2.018(16) .
C(17) H(17) 2.021(14) .
C(17) H(34) 3.195 2_456
C(17) H(35) 3.578 2_456
C(18) H(3) 3.04(2) 1_455
C(18) H(7) 3.45(2) 1_455
C(18) H(9) 3.330(18) .
C(18) H(11) 3.19(2) .
C(18) H(13) 3.234(14) .
C(18) H(15) 3.229(16) .
C(18) H(16) 2.040(18) .
C(18) H(18) 3.336(14) .
C(18) H(34) 3.511 2_456
C(19) H(1) 2.644(12) .
C(19) H(17) 2.923(14) .
C(19) H(18) 1.972(14) .
C(19) H(19) 3.23(2) .
C(19) H(21) 3.17(2) .
C(19) H(22) 2.029(15) .
C(19) H(29) 3.441(16) .
C(20) H(1) 2.841(12) .
C(20) H(17) 3.339(15) .
C(20) H(19) 1.994(19) .
C(20) H(20) 3.161(18) .
C(20) H(22) 3.233(16) .
C(20) H(23) 3.23(2) 4_555
C(20) H(29) 3.187(15) .
C(20) H(34) 3.238 2_456
C(21) H(18) 2.021(14) .
C(21) H(20) 1.938(18) .
C(21) H(21) 3.16(2) .
C(21) H(23) 3.21(2) 4_555
C(21) H(29) 2.887(15) .
C(21) H(34) 3.020 2_456
C(22) H(18) 3.219(14) .
C(22) H(19) 2.028(18) .
C(22) H(21) 1.97(2) .
C(22) H(22) 3.235(17) .
C(22) H(29) 2.853(15) .
C(22) H(30) 3.252(17) .
C(23) H(19) 3.221(18) .
C(23) H(20) 2.00(2) .
C(23) H(22) 2.023(17) .
C(23) H(29) 3.088(16) .
C(23) H(30) 3.324(18) .
C(24) H(1) 3.487(12) .
C(24) H(7) 3.28(2) 1_455
C(24) H(17) 3.411(14) .
C(24) H(18) 3.187(14) .
C(24) H(20) 3.20(2) .
C(24) H(21) 1.94(2) .
C(24) H(27) 3.60(2) 1_455
C(24) H(29) 3.366(16) .
C(25) H(8) 3.324(14) .
C(25) H(9) 3.178(15) .
C(25) H(22) 3.243(17) .
C(25) H(23) 2.51(2) .
C(25) H(24) 3.11(3) .
C(25) H(25) 2.61(2) .
C(26) H(6) 3.24(2) .
C(26) H(8) 3.465(14) .
C(26) H(18) 3.093(14) 4_554
C(26) H(19) 3.354(17) 4_554
C(26) H(31) 3.36(2) 3_556
C(26) H(32) 3.407(15) 3_556
C(27) H(1) 3.375(13) .
C(27) H(2) 2.700(15) .
C(27) H(2) 3.445(14) 3_556
C(27) H(26) 2.51(2) .
C(27) H(27) 3.04(3) .
C(27) H(28) 2.70(3) .
C(27) H(28) 3.43(3) 3_556
C(28) H(2) 3.594(15) .
C(28) H(2) 3.454(14) 3_556
C(28) H(21) 3.50(2) 1_655
C(29) H(2) 2.964(15) .
C(29) H(8) 3.583(16) 4_555
C(29) H(10) 2.92(2) 4_555
C(29) H(26) 3.05(2) 3_556
C(29) H(29) 2.054(15) .
C(29) H(30) 3.25(2) .
C(29) H(31) 3.235(19) .
C(29) H(32) 2.030(15) .
C(30) H(10) 3.07(2) 4_555
C(30) H(26) 3.15(2) 3_556
C(30) H(30) 2.03(2) .
C(30) H(32) 3.252(15) .
C(31) H(10) 3.29(2) 4_555
C(31) H(15) 3.296(18) 2_446
C(31) H(26) 3.14(2) 3_556
C(31) H(29) 2.060(15) .
C(31) H(31) 3.210(19) .
C(31) H(33) 2.954 .
C(31) H(34) 3.221 .
C(31) H(35) 2.585 .
C(32) H(10) 3.379(19) 4_555
C(32) H(15) 3.348(18) 2_446
C(32) H(26) 3.05(2) 3_556
C(32) H(29) 3.286(15) .
C(32) H(30) 2.018(18) .
C(32) H(31) 2.019(19) .
C(32) H(32) 3.311(16) .
C(32) H(33) 2.035 .
C(32) H(34) 2.039 .
C(32) H(35) 2.027 .
C(33) H(10) 3.181(19) 4_555
C(33) H(24) 3.09(2) 3_556
C(33) H(26) 2.98(2) 3_556
C(33) H(30) 3.214(18) .
C(33) H(32) 2.096(16) .
C(33) H(33) 2.896 .
C(33) H(34) 2.624 .
C(33) H(35) 3.233 .
C(34) H(2) 3.590(15) .
C(34) H(10) 2.98(2) 4_555
C(34) H(13) 3.547(14) 2_546
C(34) H(14) 3.345(17) 2_546
C(34) H(24) 3.35(2) 3_556
C(34) H(25) 3.38(2) 3_556
C(34) H(26) 2.98(2) 3_556
C(34) H(29) 3.283(15) .
C(34) H(31) 2.024(19) .
C(35) H(15) 3.549(17) 2_446
C(35) H(19) 3.299(16) 2_446
C(35) H(25) 3.15(2) 3_456
C(35) H(30) 2.656(17) .
C(35) H(31) 2.657(19) .
H(1) Cl(1) 3.287(12) .
H(1) S(1) 2.727(12) .
H(1) O(5) 2.451(13) .
H(1) C(3) 3.511(12) .
H(1) C(4) 2.601(12) .
H(1) C(5) 2.635(13) .
H(1) C(6) 2.080(13) .
H(1) C(8) 1.956(12) .
H(1) C(19) 2.644(12) .
H(1) C(20) 2.841(12) .
H(1) C(24) 3.487(12) .
H(1) C(27) 3.375(13) .
H(1) H(2) 2.846(18) .
H(1) H(18) 2.767(19) .
H(1) H(29) 3.03(2) .
H(2) S(1) 2.296(15) .
H(2) O(3) 3.281(15) .
H(2) O(3) 2.413(13) 3_556
H(2) O(4) 2.788(15) .
H(2) O(5) 3.416(14) .
H(2) O(6) 2.737(15) .
H(2) C(6) 2.774(14) .
H(2) C(7) 2.056(13) .
H(2) C(27) 2.700(15) .
H(2) C(27) 3.445(14) 3_556
H(2) C(28) 3.594(15) .
H(2) C(28) 3.454(14) 3_556
H(2) C(29) 2.964(15) .
H(2) C(34) 3.590(15) .
H(2) H(1) 2.846(18) .
H(2) H(21) 3.08(2) 1_655
H(2) H(26) 3.11(2) 3_556
H(2) H(28) 3.25(4) .
H(2) H(28) 3.19(3) 3_556
H(3) Cl(1) 2.87(2) .
H(3) C(1) 2.09(2) .
H(3) C(2) 3.19(2) .
H(3) C(10) 2.071(19) .
H(3) C(15) 3.301(19) 3_566
H(3) C(16) 3.390(19) 3_566
H(3) C(17) 3.15(2) 1_655
H(3) C(18) 3.04(2) 1_655
H(3) H(4) 1.60(2) .
H(3) H(5) 2.33(3) .
H(3) H(6) 2.84(3) .
H(3) H(7) 2.38(3) .
H(3) H(8) 3.57(2) .
H(3) H(12) 3.18(3) .
H(3) H(14) 2.99(2) 3_566
H(3) H(15) 3.13(2) 3_566
H(3) H(16) 2.69(2) 1_655
H(3) H(17) 2.50(2) 1_655
H(4) Cl(1) 3.45(2) .
H(4) O(5) 3.11(2) 4_554
H(4) O(6) 3.59(2) 4_554
H(4) C(1) 1.94(2) .
H(4) C(2) 2.57(2) .
H(4) C(10) 1.965(18) .
H(4) C(11) 2.596(19) .
H(4) C(12) 3.088(19) .
H(4) C(15) 3.573(17) 3_566
H(4) H(3) 1.60(2) .
H(4) H(5) 2.30(3) .
H(4) H(6) 2.29(3) .
H(4) H(7) 2.80(3) .
H(4) H(8) 2.16(2) .
H(4) H(9) 3.53(2) .
H(4) H(12) 2.60(3) .
H(4) H(14) 2.86(2) 3_566
H(5) O(1) 3.20(2) 1_655
H(5) C(1) 3.34(2) .
H(5) C(9) 2.05(2) .
H(5) H(3) 2.33(3) .
H(5) H(4) 2.30(3) .
H(5) H(6) 1.47(3) .
H(5) H(7) 1.54(4) .
H(5) H(9) 3.24(3) 1_655
H(5) H(17) 3.28(3) 1_655
H(5) H(19) 3.26(3) 4_654
H(5) H(20) 3.31(3) 4_654
H(6) Cl(1) 3.56(2) .
H(6) O(2) 2.77(2) .
H(6) C(1) 2.80(2) .
H(6) C(9) 2.07(2) .
H(6) C(26) 3.24(2) .
H(6) H(3) 2.84(3) .
H(6) H(4) 2.29(3) .
H(6) H(5) 1.47(3) .
H(6) H(7) 1.58(3) .
H(6) H(8) 3.59(3) .
H(6) H(23) 3.50(3) .
H(6) H(24) 2.86(3) .
H(7) Cl(1) 2.85(3) .
H(7) O(1) 3.16(2) 1_655
H(7) C(1) 2.81(2) .
H(7) C(9) 2.12(2) .
H(7) C(18) 3.45(2) 1_655
H(7) C(24) 3.28(2) 1_655
H(7) H(3) 2.38(3) .
H(7) H(4) 2.80(3) .
H(7) H(5) 1.54(4) .
H(7) H(6) 1.58(3) .
H(7) H(17) 2.54(3) 1_655
H(7) H(22) 2.98(3) 1_655
H(8) S(1) 3.564(17) 4_554
H(8) O(1) 3.430(14) .
H(8) O(2) 3.327(14) .
H(8) O(5) 2.742(18) 4_554
H(8) C(1) 2.648(17) .
H(8) C(2) 2.050(17) .
H(8) C(3) 3.253(18) .
H(8) C(9) 2.782(16) .
H(8) C(12) 2.011(15) .
H(8) C(25) 3.324(14) .
H(8) C(26) 3.465(14) .
H(8) C(29) 3.583(16) 4_554
H(8) H(3) 3.57(2) .
H(8) H(4) 2.16(2) .
H(8) H(6) 3.59(3) .
H(8) H(9) 1.54(2) .
H(8) H(10) 2.35(2) .
H(8) H(11) 2.86(2) .
H(8) H(12) 2.28(3) .
H(8) H(23) 2.71(2) .
H(9) O(1) 2.889(15) .
H(9) C(1) 3.298(18) .
H(9) C(2) 2.124(17) .
H(9) C(3) 2.610(17) .
H(9) C(4) 3.397(16) .
H(9) C(12) 2.074(16) .
H(9) C(13) 3.070(17) .
H(9) C(18) 3.330(18) .
H(9) C(25) 3.178(15) .
H(9) H(4) 3.53(2) .
H(9) H(5) 3.24(3) 1_455
H(9) H(8) 1.54(2) .
H(9) H(10) 2.38(2) .
H(9) H(11) 2.42(2) .
H(9) H(12) 2.81(3) .
H(9) H(15) 3.44(2) 3_466
H(9) H(17) 3.20(2) .
H(9) H(23) 3.27(2) .
H(10) C(2) 3.449(18) .
H(10) C(11) 2.120(17) .
H(10) C(16) 3.366(19) 3_466
H(10) C(17) 3.415(18) 3_466
H(10) C(29) 2.92(2) 4_554
H(10) C(30) 3.07(2) 4_554
H(10) C(31) 3.29(2) 4_554
H(10) C(32) 3.379(19) 4_554
H(10) C(33) 3.181(19) 4_554
H(10) C(34) 2.98(2) 4_554
H(10) H(8) 2.35(2) .
H(10) H(9) 2.38(2) .
H(10) H(11) 1.66(3) .
H(10) H(12) 1.66(3) .
H(10) H(13) 3.50(2) 3_566
H(10) H(14) 3.51(2) 3_566
H(10) H(15) 2.76(2) 3_466
H(10) H(16) 2.82(2) 3_466
H(10) H(29) 3.58(2) 4_554
H(10) H(32) 3.41(2) 4_554
H(11) C(2) 2.82(2) .
H(11) C(3) 3.27(2) .
H(11) C(11) 2.12(2) .
H(11) C(13) 2.77(2) .
H(11) C(14) 2.77(2) .
H(11) C(15) 3.19(2) .
H(11) C(16) 3.54(2) .
H(11) C(16) 3.42(2) 3_466
H(11) C(17) 3.56(2) .
H(11) C(17) 3.23(2) 3_466
H(11) C(18) 3.19(2) .
H(11) H(8) 2.86(2) .
H(11) H(9) 2.42(2) .
H(11) H(10) 1.66(3) .
H(11) H(12) 1.63(4) .
H(11) H(13) 3.03(2) .
H(11) H(15) 3.03(2) 3_466
H(11) H(16) 2.58(2) 3_466
H(12) C(1) 3.01(2) .
H(12) C(2) 2.66(2) .
H(12) C(9) 3.05(3) .
H(12) C(11) 1.98(2) .
H(12) C(14) 3.28(3) 3_566
H(12) C(15) 3.12(3) 3_566
H(12) H(3) 3.18(3) .
H(12) H(4) 2.60(3) .
H(12) H(8) 2.28(3) .
H(12) H(9) 2.81(3) .
H(12) H(10) 1.66(3) .
H(12) H(11) 1.63(4) .
H(12) H(13) 3.48(3) .
H(12) H(13) 2.87(3) 3_566
H(12) H(14) 2.55(3) 3_566
H(13) Cl(1) 3.307(14) .
H(13) C(1) 3.200(14) .
H(13) C(2) 2.891(14) .
H(13) C(3) 2.638(13) .
H(13) C(12) 3.561(15) .
H(13) C(12) 3.490(13) 3_566
H(13) C(13) 2.024(14) .
H(13) C(15) 2.044(14) .
H(13) C(16) 3.249(15) .
H(13) C(18) 3.234(14) .
H(13) C(34) 3.547(14) 2_556
H(13) H(10) 3.50(2) 3_566
H(13) H(11) 3.03(2) .
H(13) H(12) 3.48(3) .
H(13) H(12) 2.87(3) 3_566
H(13) H(14) 2.31(2) .
H(13) H(18) 3.53(2) .
H(13) H(32) 3.06(2) 2_556
H(14) S(1) 3.532(17) 2_556
H(14) O(6) 2.664(18) 2_556
H(14) C(9) 3.327(17) 3_566
H(14) C(12) 3.369(18) 3_566
H(14) C(13) 3.255(17) .
H(14) C(14) 2.018(17) .
H(14) C(16) 2.053(17) .
H(14) C(17) 3.253(17) .
H(14) C(34) 3.345(17) 2_556
H(14) H(3) 2.99(2) 3_566
H(14) H(4) 2.86(2) 3_566
H(14) H(10) 3.51(2) 3_566
H(14) H(12) 2.55(3) 3_566
H(14) H(13) 2.31(2) .
H(14) H(15) 2.30(2) .
H(14) H(32) 2.72(2) 2_556
H(14) H(35) 3.282 2_456
H(15) C(12) 3.342(17) 3_466
H(15) C(14) 3.197(17) .
H(15) C(15) 1.962(17) .
H(15) C(17) 2.018(16) .
H(15) C(18) 3.229(16) .
H(15) C(31) 3.296(18) 2_456
H(15) C(32) 3.348(18) 2_456
H(15) C(35) 3.549(17) 2_456
H(15) H(3) 3.13(2) 3_566
H(15) H(9) 3.44(2) 3_466
H(15) H(10) 2.76(2) 3_466
H(15) H(11) 3.03(2) 3_466
H(15) H(14) 2.30(2) .
H(15) H(16) 2.39(2) .
H(15) H(30) 3.29(2) 2_456
H(15) H(34) 3.587 2_456
H(15) H(35) 3.149 2_456
H(16) Cl(1) 3.364(17) 1_455
H(16) C(9) 3.574(18) 1_455
H(16) C(12) 3.162(17) 3_466
H(16) C(13) 3.276(19) .
H(16) C(15) 3.268(19) .
H(16) C(16) 2.061(18) .
H(16) C(18) 2.040(18) .
H(16) H(3) 2.69(2) 1_455
H(16) H(10) 2.82(2) 3_466
H(16) H(11) 2.58(2) 3_466
H(16) H(15) 2.39(2) .
H(16) H(17) 2.32(2) .
H(16) H(34) 3.423 2_456
H(17) Cl(1) 3.149(15) 1_455
H(17) C(3) 2.638(15) .
H(17) C(4) 2.975(14) .
H(17) C(9) 3.177(15) 1_455
H(17) C(10) 3.153(15) 1_455
H(17) C(13) 1.997(14) .
H(17) C(14) 3.208(14) .
H(17) C(16) 3.221(14) .
H(17) C(17) 2.021(14) .
H(17) C(19) 2.923(14) .
H(17) C(20) 3.339(15) .
H(17) C(24) 3.411(14) .
H(17) H(3) 2.50(2) 1_455
H(17) H(5) 3.28(3) 1_455
H(17) H(7) 2.54(3) 1_455
H(17) H(9) 3.20(2) .
H(17) H(16) 2.32(2) .
H(17) H(18) 3.55(2) .
H(18) C(3) 2.929(15) .
H(18) C(4) 2.622(15) .
H(18) C(13) 2.831(14) .
H(18) C(14) 3.302(14) .
H(18) C(18) 3.336(14) .
H(18) C(19) 1.972(14) .
H(18) C(21) 2.021(14) .
H(18) C(22) 3.219(14) .
H(18) C(24) 3.187(14) .
H(18) C(26) 3.093(14) 4_555
H(18) H(1) 2.767(19) .
H(18) H(13) 3.53(2) .
H(18) H(17) 3.55(2) .
H(18) H(19) 2.30(2) .
H(18) H(23) 2.76(2) 4_555
H(18) H(24) 3.33(3) 4_555
H(18) H(25) 2.98(2) 4_555
H(18) H(34) 3.126 2_456
H(19) O(1) 3.184(19) 4_555
H(19) C(19) 3.23(2) .
H(19) C(20) 1.994(19) .
H(19) C(22) 2.028(18) .
H(19) C(23) 3.221(18) .
H(19) C(26) 3.354(17) 4_555
H(19) C(35) 3.299(16) 2_456
H(19) H(5) 3.26(3) 4_455
H(19) H(18) 2.30(2) .
H(19) H(20) 2.26(2) .
H(19) H(23) 2.68(2) 4_555
H(19) H(25) 3.30(3) 4_555
H(19) H(29) 3.25(2) .
H(19) H(33) 3.074 2_456
H(19) H(34) 2.690 2_456
H(20) S(1) 3.349(18) 1_455
H(20) O(5) 3.279(19) 1_455
H(20) O(6) 2.951(18) 1_455
H(20) C(20) 3.161(18) .
H(20) C(21) 1.938(18) .
H(20) C(23) 2.00(2) .
H(20) C(24) 3.20(2) .
H(20) H(5) 3.31(3) 4_455
H(20) H(19) 2.26(2) .
H(20) H(21) 2.31(3) .
H(20) H(29) 3.13(2) .
H(20) H(30) 3.02(2) .
H(21) O(4) 2.81(2) 1_455
H(21) O(6) 3.57(2) 1_455
H(21) C(7) 3.35(2) 1_455
H(21) C(8) 3.05(2) 1_455
H(21) C(19) 3.17(2) .
H(21) C(21) 3.16(2) .
H(21) C(22) 1.97(2) .
H(21) C(24) 1.94(2) .
H(21) C(28) 3.50(2) 1_455
H(21) H(2) 3.08(2) 1_455
H(21) H(20) 2.31(3) .
H(21) H(22) 2.25(2) .
H(21) H(27) 3.16(3) 1_455
H(21) H(28) 3.59(4) 1_455
H(21) H(29) 3.53(2) .
H(21) H(30) 3.19(2) .
H(22) O(1) 3.007(17) .
H(22) O(4) 3.467(15) 1_455
H(22) C(4) 2.642(15) .
H(22) C(5) 2.801(16) .
H(22) C(6) 3.393(16) .
H(22) C(19) 2.029(15) .
H(22) C(20) 3.233(16) .
H(22) C(22) 3.235(17) .
H(22) C(23) 2.023(17) .
H(22) C(25) 3.243(17) .
H(22) H(7) 2.98(3) 1_455
H(22) H(21) 2.25(2) .
H(22) H(27) 2.88(3) 1_455
H(23) O(1) 2.52(2) .
H(23) O(2) 1.98(2) .
H(23) O(5) 2.79(2) 4_554
H(23) C(11) 3.38(2) .
H(23) C(20) 3.23(2) 4_554
H(23) C(21) 3.21(2) 4_554
H(23) C(25) 2.51(2) .
H(23) H(6) 3.50(3) .
H(23) H(8) 2.71(2) .
H(23) H(9) 3.27(2) .
H(23) H(18) 2.76(2) 4_554
H(23) H(19) 2.68(2) 4_554
H(23) H(24) 1.73(3) .
H(23) H(25) 1.76(3) .
H(24) O(1) 3.58(3) .
H(24) O(2) 1.93(3) .
H(24) O(5) 3.44(2) 4_554
H(24) C(25) 3.11(3) .
H(24) C(33) 3.09(2) 3_556
H(24) C(34) 3.35(2) 3_556
H(24) H(6) 2.86(3) .
H(24) H(18) 3.33(3) 4_554
H(24) H(23) 1.73(3) .
H(24) H(25) 1.54(3) .
H(24) H(31) 2.47(3) 3_556
H(24) H(32) 3.06(3) 3_556
H(25) O(1) 2.72(2) .
H(25) O(2) 1.96(2) .
H(25) O(3) 3.52(2) .
H(25) C(25) 2.61(2) .
H(25) C(34) 3.38(2) 3_556
H(25) C(35) 3.15(2) 3_456
H(25) H(18) 2.98(2) 4_554
H(25) H(19) 3.30(3) 4_554
H(25) H(23) 1.76(3) .
H(25) H(24) 1.54(3) .
H(25) H(31) 3.37(3) 3_556
H(25) H(32) 2.74(2) 3_556
H(25) H(33) 2.885 3_456
H(25) H(34) 3.302 3_456
H(25) H(35) 2.778 3_456
H(26) O(3) 2.52(2) .
H(26) O(4) 1.96(2) .
H(26) C(8) 3.56(2) 3_556
H(26) C(27) 2.51(2) .
H(26) C(29) 3.05(2) 3_556
H(26) C(30) 3.15(2) 3_556
H(26) C(31) 3.14(2) 3_556
H(26) C(32) 3.05(2) 3_556
H(26) C(33) 2.98(2) 3_556
H(26) C(34) 2.98(2) 3_556
H(26) H(2) 3.11(2) 3_556
H(26) H(27) 1.57(3) .
H(26) H(28) 1.61(4) .
H(26) H(31) 3.48(3) 3_556
H(26) H(32) 3.51(3) 3_556
H(26) H(33) 3.592 3_556
H(27) O(3) 3.53(3) .
H(27) O(4) 1.87(3) .
H(27) C(24) 3.60(2) 1_655
H(27) C(27) 3.04(3) .
H(27) H(21) 3.16(3) 1_655
H(27) H(22) 2.88(3) 1_655
H(27) H(26) 1.57(3) .
H(27) H(28) 1.43(4) .
H(27) H(33) 3.456 3_556
H(28) O(3) 2.86(3) .
H(28) O(3) 2.87(3) 3_556
H(28) O(4) 1.95(3) .
H(28) C(8) 3.59(3) 3_556
H(28) C(27) 2.70(3) .
H(28) C(27) 3.43(3) 3_556
H(28) H(2) 3.25(4) .
H(28) H(2) 3.19(3) 3_556
H(28) H(21) 3.59(4) 1_655
H(28) H(26) 1.61(4) .
H(28) H(27) 1.43(4) .
H(29) S(1) 2.801(15) .
H(29) O(5) 2.755(15) .
H(29) C(7) 3.265(16) .
H(29) C(8) 3.172(16) .
H(29) C(19) 3.441(16) .
H(29) C(20) 3.187(15) .
H(29) C(21) 2.887(15) .
H(29) C(22) 2.853(15) .
H(29) C(23) 3.088(16) .
H(29) C(24) 3.366(16) .
H(29) C(29) 2.054(15) .
H(29) C(31) 2.060(15) .
H(29) C(32) 3.286(15) .
H(29) C(34) 3.283(15) .
H(29) H(1) 3.03(2) .
H(29) H(10) 3.58(2) 4_555
H(29) H(19) 3.25(2) .
H(29) H(20) 3.13(2) .
H(29) H(21) 3.53(2) .
H(29) H(30) 2.35(2) .
H(30) O(6) 2.76(2) 1_455
H(30) C(22) 3.252(17) .
H(30) C(23) 3.324(18) .
H(30) C(29) 3.25(2) .
H(30) C(30) 2.03(2) .
H(30) C(32) 2.018(18) .
H(30) C(33) 3.214(18) .
H(30) C(35) 2.656(17) .
H(30) H(15) 3.29(2) 2_446
H(30) H(20) 3.02(2) .
H(30) H(21) 3.19(2) .
H(30) H(29) 2.35(2) .
H(30) H(33) 3.047 .
H(30) H(34) 3.472 .
H(30) H(35) 2.407 .
H(31) C(26) 3.36(2) 3_556
H(31) C(29) 3.235(19) .
H(31) C(31) 3.210(19) .
H(31) C(32) 2.019(19) .
H(31) C(34) 2.024(19) .
H(31) C(35) 2.657(19) .
H(31) H(24) 2.47(3) 3_556
H(31) H(25) 3.37(3) 3_556
H(31) H(26) 3.48(3) 3_556
H(31) H(32) 2.38(2) .
H(31) H(33) 2.974 .
H(31) H(34) 2.475 .
H(31) H(35) 3.504 .
H(32) S(1) 2.821(14) .
H(32) O(6) 2.523(15) .
H(32) C(14) 3.346(16) 2_546
H(32) C(15) 3.211(16) 2_546
H(32) C(26) 3.407(15) 3_556
H(32) C(29) 2.030(15) .
H(32) C(30) 3.252(15) .
H(32) C(32) 3.311(16) .
H(32) C(33) 2.096(16) .
H(32) H(10) 3.41(2) 4_555
H(32) H(13) 3.06(2) 2_546
H(32) H(14) 2.72(2) 2_546
H(32) H(24) 3.06(3) 3_556
H(32) H(25) 2.74(2) 3_556
H(32) H(26) 3.51(3) 3_556
H(32) H(31) 2.38(2) .
H(32) H(35) 3.264 1_655
H(33) O(1) 2.878 3_456
H(33) C(31) 2.954 .
H(33) C(32) 2.035 .
H(33) C(33) 2.896 .
H(33) H(19) 3.074 2_446
H(33) H(25) 2.885 3_456
H(33) H(26) 3.592 3_556
H(33) H(27) 3.456 3_556
H(33) H(30) 3.047 .
H(33) H(31) 2.974 .
H(33) H(34) 1.551 .
H(33) H(35) 1.551 .
H(34) C(16) 3.315 2_446
H(34) C(17) 3.195 2_446
H(34) C(18) 3.511 2_446
H(34) C(20) 3.238 2_446
H(34) C(21) 3.020 2_446
H(34) C(31) 3.221 .
H(34) C(32) 2.039 .
H(34) C(33) 2.624 .
H(34) H(15) 3.587 2_446
H(34) H(16) 3.423 2_446
H(34) H(18) 3.126 2_446
H(34) H(19) 2.690 2_446
H(34) H(25) 3.302 3_456
H(34) H(30) 3.472 .
H(34) H(31) 2.475 .
H(34) H(33) 1.551 .
H(34) H(35) 1.551 .
H(35) O(6) 3.129 1_455
H(35) C(15) 3.114 2_446
H(35) C(16) 3.064 2_446
H(35) C(17) 3.578 2_446
H(35) C(31) 2.585 .
H(35) C(32) 2.027 .
H(35) C(33) 3.233 .
H(35) H(14) 3.282 2_446
H(35) H(15) 3.149 2_446
H(35) H(25) 2.778 3_456
H(35) H(30) 2.407 .
H(35) H(31) 3.504 .
H(35) H(32) 3.264 1_455
H(35) H(33) 1.551 .
H(35) H(34) 1.551 .

loop_
_geom_torsion_atom_site_label_1
_geom_torsion_atom_site_label_2
_geom_torsion_atom_site_label_3
_geom_torsion_atom_site_label_4
_geom_torsion
O(5) S(1) C(8) C(7) -10.54(14)
O(5) S(1) C(29) C(30) 44.00(14)
O(5) S(1) C(29) C(34) -139.07(13)
O(6) S(1) C(8) C(7) -141.38(12)
O(6) S(1) C(29) C(30) 175.48(12)
O(6) S(1) C(29) C(34) -7.58(15)
C(8) S(1) C(29) C(30) -70.45(13)
C(8) S(1) C(29) C(34) 106.48(13)
C(29) S(1) C(8) C(7) 104.32(12)
C(26) O(2) C(25) O(1) -0.8(2)
C(26) O(2) C(25) C(5) 179.78(13)
C(28) O(4) C(27) O(3) 0.5(2)
C(28) O(4) C(27) C(6) 177.84(16)
Cl(1) C(1) C(2) C(3) -3.18(19)
Cl(1) C(1) C(2) C(11) 173.64(10)
Cl(1) C(1) C(9) C(10) 61.6(2)
C(2) C(1) C(9) C(10) -119.9(2)
C(9) C(1) C(2) C(3) 178.41(14)
C(9) C(1) C(2) C(11) -4.8(2)
C(1) C(2) C(3) C(4) -72.15(18)
C(1) C(2) C(3) C(13) 113.75(14)
C(1) C(2) C(11) C(12) -81.6(2)
C(3) C(2) C(11) C(12) 95.45(18)
C(11) C(2) C(3) C(4) 110.84(14)
C(11) C(2) C(3) C(13) -63.26(15)
C(2) C(3) C(4) C(5) -0.40(18)
C(2) C(3) C(4) C(19) -178.09(11)
C(2) C(3) C(13) C(14) -57.21(17)
C(2) C(3) C(13) C(18) 117.56(14)
C(4) C(3) C(13) C(14) 128.87(15)
C(4) C(3) C(13) C(18) -56.36(19)
C(13) C(3) C(4) C(5) 173.09(11)
C(13) C(3) C(4) C(19) -4.6(2)
C(3) C(4) C(5) C(6) 122.66(14)
C(3) C(4) C(5) C(25) -61.64(16)
C(3) C(4) C(19) C(20) -49.23(19)
C(3) C(4) C(19) C(24) 130.79(14)
C(5) C(4) C(19) C(20) 133.06(13)
C(5) C(4) C(19) C(24) -46.92(17)
C(19) C(4) C(5) C(6) -59.50(17)
C(19) C(4) C(5) C(25) 116.20(13)
C(4) C(5) C(6) C(7) -0.1(2)
C(4) C(5) C(6) C(27) 176.40(12)
C(4) C(5) C(25) O(1) -41.71(18)
C(4) C(5) C(25) O(2) 137.76(11)
C(6) C(5) C(25) O(1) 134.10(15)
C(6) C(5) C(25) O(2) -46.44(17)
C(25) C(5) C(6) C(7) -175.55(12)
C(25) C(5) C(6) C(27) 1.0(2)
C(5) C(6) C(7) C(8) 164.38(14)
C(5) C(6) C(27) O(3) -63.94(19)
C(5) C(6) C(27) O(4) 118.75(14)
C(7) C(6) C(27) O(3) 112.73(15)
C(7) C(6) C(27) O(4) -64.57(15)
C(27) C(6) C(7) C(8) -12.3(2)
C(6) C(7) C(8) S(1) -173.17(10)
C(3) C(13) C(14) C(15) 174.42(13)
C(3) C(13) C(18) C(17) -173.64(15)
C(14) C(13) C(18) C(17) 1.2(2)
C(18) C(13) C(14) C(15) -0.5(2)
C(13) C(14) C(15) C(16) -1.2(2)
C(14) C(15) C(16) C(17) 2.1(2)
C(15) C(16) C(17) C(18) -1.3(2)
C(16) C(17) C(18) C(13) -0.3(2)
C(4) C(19) C(20) C(21) 178.95(13)
C(4) C(19) C(24) C(23) -178.35(14)
C(20) C(19) C(24) C(23) 1.7(2)
C(24) C(19) C(20) C(21) -1.1(2)
C(19) C(20) C(21) C(22) -0.6(2)
C(20) C(21) C(22) C(23) 1.6(2)
C(21) C(22) C(23) C(24) -1.0(2)
C(22) C(23) C(24) C(19) -0.7(2)
S(1) C(29) C(30) C(31) 175.05(14)
S(1) C(29) C(34) C(33) -175.94(14)
C(30) C(29) C(34) C(33) 1.0(2)
C(34) C(29) C(30) C(31) -1.9(2)
C(29) C(30) C(31) C(32) 0.2(2)
C(30) C(31) C(32) C(33) 2.4(3)
C(30) C(31) C(32) C(35) -175.8(2)
C(31) C(32) C(33) C(34) -3.4(3)
C(35) C(32) C(33) C(34) 174.8(2)
C(32) C(33) C(34) C(29) 1.7(3)

loop_
_cod_related_entry_id
_cod_related_entry_database
_cod_related_entry_code
1 ChemSpider 30660311
